data_2240914
loop_
_publ_author_name
'Kang, Gihaeng'
'Kim, Jineun'
'Park, Hyunjin'
'Kim, Tae Ho'

_publ_section_title
;
 Crystal structure of the enol form of mesotrione: a
 benzoylcyclohexanedione herbicide
;
_journal_coeditor_code SU5166
_journal_issue 8
_journal_name_full 'Acta Crystallographica Section E'
_journal_page_first o548
_journal_page_last o549
_journal_paper_doi 10.1107/S2056989015012803
_journal_volume 71
_journal_year 2015
_chemical_formula_iupac 'C14 H13 N O7 S'
_chemical_formula_moiety 'C14 H13 N O7 S'
_chemical_formula_sum 'C14 H13 N O7 S'
_chemical_formula_weight 339.31
_chemical_name_systematic
;
3-Hydroxy-2-(4-methylsulfonyl-2-nitrobenzoyl)cyclohex-2-enone
;
_space_group_crystal_system monoclinic
_space_group_IT_number 14
_space_group_name_Hall '-P 2ybc'
_space_group_name_H-M_alt 'P 1 21/c 1'
_symmetry_space_group_name_Hall '-P 2ybc'
_symmetry_space_group_name_H-M 'P 1 21/c 1'
_atom_sites_solution_hydrogens mixed
_atom_sites_solution_primary direct
_atom_sites_solution_secondary difmap
_audit_creation_method SHELXL-2013
_cell_angle_alpha 90
_cell_angle_beta 95.3700(10)
_cell_angle_gamma 90
_cell_formula_units_Z 4
_cell_length_a 10.4208(2)
_cell_length_b 11.2525(3)
_cell_length_c 12.3550(3)
_cell_measurement_reflns_used 7168
_cell_measurement_temperature 173(2)
_cell_measurement_theta_max 27.48
_cell_measurement_theta_min 2.45
_cell_volume 1442.39(6)
_computing_cell_refinement
;
SAINT (Bruker, 2009)
;
_computing_data_collection
;
APEX2 (Bruker, 2009)
;
_computing_data_reduction
;
SAINT (Bruker, 2009)
;
_computing_molecular_graphics
;
DIAMOND (Brandenburg, 2010)
;
_computing_publication_material
;
SHELXTL (Sheldrick 2008)
;
_computing_structure_refinement
;
SHELXL2013 (Sheldrick, 2015)
;
_computing_structure_solution
;
SHELXS97 (Sheldrick 2008)
;
_diffrn_ambient_temperature 173(2)
_diffrn_measured_fraction_theta_full 1.000
_diffrn_measured_fraction_theta_max 1.000
_diffrn_measurement_device_type 'Bruker APEXII CCD'
_diffrn_measurement_method '\f and \w scans'
_diffrn_radiation_type MoK\a
_diffrn_radiation_wavelength 0.71073
_diffrn_reflns_av_R_equivalents 0.0251
_diffrn_reflns_limit_h_max 12
_diffrn_reflns_limit_h_min -12
_diffrn_reflns_limit_k_max 13
_diffrn_reflns_limit_k_min -13
_diffrn_reflns_limit_l_max 15
_diffrn_reflns_limit_l_min -15
_diffrn_reflns_number 12093
_diffrn_reflns_theta_full 25.242
_diffrn_reflns_theta_max 25.998
_diffrn_reflns_theta_min 1.963
_exptl_absorpt_coefficient_mu 0.263
_exptl_absorpt_correction_T_max 0.949
_exptl_absorpt_correction_T_min 0.895
_exptl_absorpt_correction_type multi-scan
_exptl_absorpt_process_details
;
(SADABS; Bruker, 2009)
;
_exptl_crystal_colour colourless
_exptl_crystal_density_diffrn 1.563
_exptl_crystal_description block
_exptl_crystal_F_000 704
_exptl_crystal_size_max 0.430
_exptl_crystal_size_mid 0.300
_exptl_crystal_size_min 0.200
_refine_diff_density_max 0.480
_refine_diff_density_min -0.396
_refine_ls_extinction_method none
_refine_ls_goodness_of_fit_ref 1.039
_refine_ls_hydrogen_treatment mixed
_refine_ls_matrix_type full
_refine_ls_number_parameters 213
_refine_ls_number_reflns 2828
_refine_ls_number_restraints 0
_refine_ls_restrained_S_all 1.039
_refine_ls_R_factor_all 0.0387
_refine_ls_R_factor_gt 0.0356
_refine_ls_shift/su_max 0.000
_refine_ls_shift/su_mean 0.000
_refine_ls_structure_factor_coef Fsqd
_refine_ls_weighting_details 'w=1/[\s^2^(Fo^2^)+(0.0538P)^2^+0.7458P] where P=(Fo^2^+2Fc^2^)/3'
_refine_ls_weighting_scheme calc
_refine_ls_wR_factor_gt 0.0947
_refine_ls_wR_factor_ref 0.0967
_reflns_number_gt 2572
_reflns_number_total 2828
_reflns_threshold_expression 'I > 2\s(I)'
_cod_data_source_file su5166sup1.cif
_cod_data_source_block I
_cod_database_code 2240914
_shelx_space_group_comment
;
The symmetry employed for this shelxl refinement is uniquely defined
by the following loop, which should always be used as a source of
symmetry information in preference to the above space-group names.
They are only intended as comments.
;
_shelx_estimated_absorpt_t_min 0.895
_shelx_estimated_absorpt_t_max 0.949

loop_
_space_group_symop_operation_xyz
'x, y, z'
'-x, y+1/2, -z+1/2'
'-x, -y, -z'
'x, -y-1/2, z-1/2'

loop_
_atom_site_type_symbol
_atom_site_label
_atom_site_fract_x
_atom_site_fract_y
_atom_site_fract_z
_atom_site_U_iso_or_equiv
_atom_site_adp_type
_atom_site_calc_flag
_atom_site_occupancy
S S1 0.31056(3) 0.24106(4) 1.11672(3) 0.02141(13) Uani d 1
O O1 0.24559(11) 0.12877(11) 1.11593(11) 0.0333(3) Uani d 1
O O2 0.24978(11) 0.33729(12) 1.05544(10) 0.0341(3) Uani d 1
O O3 0.78663(13) 0.37212(12) 0.87472(13) 0.0461(4) Uani d 1
O O4 0.59220(13) 0.44028(12) 0.84539(11) 0.0406(3) Uani d 1
O O5 0.92622(11) 0.18323(14) 1.03272(11) 0.0420(4) Uani d 1
O O6 1.08825(11) 0.11994(14) 0.90444(11) 0.0387(3) Uani d 1
H H6O 1.057(3) 0.151(2) 0.965(2) 0.062(8) Uiso d 1
O O7 0.64741(11) 0.12478(13) 0.77772(11) 0.0367(3) Uani d 1
N N1 0.67227(14) 0.37175(13) 0.88940(12) 0.0280(3) Uani d 1
C C1 0.34825(16) 0.28528(17) 1.25212(13) 0.0279(4) Uani d 1
H H1A 0.2685 0.2995 1.2863 0.042 Uiso calc 1
H H1B 0.3993 0.3585 1.2540 0.042 Uiso calc 1
H H1C 0.3981 0.2225 1.2918 0.042 Uiso calc 1
C C2 0.46359(14) 0.21719(14) 1.06875(12) 0.0195(3) Uani d 1
C C3 0.51015(14) 0.30302(14) 1.00287(12) 0.0206(3) Uani d 1
H H3 0.4624 0.3733 0.9847 0.025 Uiso calc 1
C C4 0.62836(15) 0.28346(14) 0.96419(12) 0.0213(3) Uani d 1
C C5 0.70348(14) 0.18398(15) 0.99181(13) 0.0224(3) Uani d 1
C C6 0.65419(15) 0.09958(15) 1.05868(13) 0.0247(3) Uani d 1
H H6 0.7035 0.0309 1.0792 0.030 Uiso calc 1
C C7 0.53315(15) 0.11459(14) 1.09596(13) 0.0234(3) Uani d 1
H H7 0.4986 0.0552 1.1396 0.028 Uiso calc 1
C C8 0.83866(15) 0.16470(15) 0.95976(14) 0.0258(4) Uani d 1
C C9 0.86333(14) 0.11938(14) 0.85403(13) 0.0221(3) Uani d 1
C C10 0.98924(15) 0.09727(16) 0.83365(14) 0.0268(4) Uani d 1
C C11 1.02509(16) 0.0464(2) 0.72964(16) 0.0378(5) Uani d 1
H H11A 1.1048 -0.0012 0.7437 0.045 Uiso calc 1
H H11B 1.0428 0.1117 0.6795 0.045 Uiso calc 1
C C12 0.91933(17) -0.03099(19) 0.67708(16) 0.0368(4) Uani d 1
H H12A 0.9099 -0.1027 0.7220 0.044 Uiso calc 1
H H12B 0.9416 -0.0569 0.6046 0.044 Uiso calc 1
C C13 0.79406(16) 0.03715(17) 0.66546(14) 0.0312(4) Uani d 1
H H13A 0.7239 -0.0180 0.6393 0.037 Uiso calc 1
H H13B 0.7995 0.0992 0.6093 0.037 Uiso calc 1
C C14 0.75890(15) 0.09568(15) 0.76871(13) 0.0238(3) Uani d 1

loop_
_atom_site_aniso_label
_atom_site_aniso_U_11
_atom_site_aniso_U_22
_atom_site_aniso_U_33
_atom_site_aniso_U_12
_atom_site_aniso_U_13
_atom_site_aniso_U_23
S1 0.0139(2) 0.0295(2) 0.0211(2) 0.00081(14) 0.00345(15) 0.00020(15)
O1 0.0245(6) 0.0388(7) 0.0376(7) -0.0102(5) 0.0082(5) -0.0049(6)
O2 0.0242(6) 0.0461(8) 0.0324(7) 0.0129(5) 0.0046(5) 0.0085(6)
O3 0.0384(8) 0.0357(8) 0.0693(10) -0.0057(6) 0.0325(7) 0.0051(7)
O4 0.0450(8) 0.0374(8) 0.0395(8) -0.0054(6) 0.0042(6) 0.0145(6)
O5 0.0205(6) 0.0733(10) 0.0320(7) -0.0026(6) 0.0022(5) -0.0197(7)
O6 0.0158(6) 0.0656(10) 0.0350(7) -0.0005(6) 0.0033(5) -0.0182(7)
O7 0.0193(6) 0.0557(9) 0.0344(7) 0.0087(5) -0.0007(5) -0.0121(6)
N1 0.0321(8) 0.0249(7) 0.0286(8) -0.0075(6) 0.0116(6) -0.0025(6)
C1 0.0227(8) 0.0394(10) 0.0222(8) 0.0006(7) 0.0043(6) -0.0043(7)
C2 0.0155(7) 0.0250(8) 0.0185(7) -0.0002(6) 0.0035(6) -0.0027(6)
C3 0.0196(7) 0.0219(8) 0.0203(7) 0.0000(6) 0.0022(6) -0.0026(6)
C4 0.0220(8) 0.0236(8) 0.0190(7) -0.0050(6) 0.0054(6) -0.0028(6)
C5 0.0183(7) 0.0282(9) 0.0212(8) -0.0014(6) 0.0039(6) -0.0074(6)
C6 0.0219(7) 0.0267(8) 0.0259(8) 0.0047(6) 0.0040(6) 0.0005(7)
C7 0.0226(8) 0.0252(8) 0.0228(8) 0.0001(6) 0.0046(6) 0.0027(6)
C8 0.0183(7) 0.0318(9) 0.0276(8) -0.0019(6) 0.0042(6) -0.0052(7)
C9 0.0181(7) 0.0249(8) 0.0240(8) -0.0010(6) 0.0051(6) -0.0029(6)
C10 0.0185(7) 0.0340(9) 0.0283(8) -0.0013(7) 0.0044(6) -0.0047(7)
C11 0.0218(8) 0.0590(13) 0.0341(10) 0.0007(8) 0.0103(7) -0.0155(9)
C12 0.0304(9) 0.0471(11) 0.0338(10) 0.0009(8) 0.0082(8) -0.0131(8)
C13 0.0269(8) 0.0437(10) 0.0227(8) 0.0024(7) 0.0006(6) -0.0060(7)
C14 0.0212(8) 0.0268(8) 0.0234(8) 0.0011(6) 0.0026(6) -0.0005(6)

loop_
_atom_type_symbol
_atom_type_description
_atom_type_scat_dispersion_real
_atom_type_scat_dispersion_imag
_atom_type_scat_source
C C 0.0033 0.0016 'International Tables Vol C Tables 4.2.6.8 and 6.1.1.4'
H H 0.0000 0.0000 'International Tables Vol C Tables 4.2.6.8 and 6.1.1.4'
N N 0.0061 0.0033 'International Tables Vol C Tables 4.2.6.8 and 6.1.1.4'
O O 0.0106 0.0060 'International Tables Vol C Tables 4.2.6.8 and 6.1.1.4'
S S 0.1246 0.1234 'International Tables Vol C Tables 4.2.6.8 and 6.1.1.4'

loop_
_geom_angle_atom_site_label_1
_geom_angle_atom_site_label_2
_geom_angle_atom_site_label_3
_geom_angle
O1 S1 O2 118.50(8)
O1 S1 C1 108.66(8)
O2 S1 C1 109.73(8)
O1 S1 C2 107.66(7)
O2 S1 C2 107.73(7)
C1 S1 C2 103.51(7)
C10 O6 H6O 107.8(17)
O3 N1 O4 124.40(15)
O3 N1 C4 117.66(15)
O4 N1 C4 117.94(14)
S1 C1 H1A 109.5
S1 C1 H1B 109.5
H1A C1 H1B 109.5
S1 C1 H1C 109.5
H1A C1 H1C 109.5
H1B C1 H1C 109.5
C3 C2 C7 121.38(14)
C3 C2 S1 117.90(12)
C7 C2 S1 120.72(12)
C2 C3 C4 117.84(14)
C2 C3 H3 121.1
C4 C3 H3 121.1
C3 C4 C5 122.95(14)
C3 C4 N1 116.98(14)
C5 C4 N1 120.06(14)
C6 C5 C4 117.75(14)
C6 C5 C8 117.56(14)
C4 C5 C8 124.58(15)
C5 C6 C7 120.71(15)
C5 C6 H6 119.6
C7 C6 H6 119.6
C2 C7 C6 119.30(15)
C2 C7 H7 120.4
C6 C7 H7 120.4
O5 C8 C9 122.34(14)
O5 C8 C5 115.18(14)
C9 C8 C5 122.32(13)
C10 C9 C8 118.67(14)
C10 C9 C14 119.31(14)
C8 C9 C14 122.01(14)
O6 C10 C9 122.94(15)
O6 C10 C11 113.90(14)
C9 C10 C11 123.15(15)
C10 C11 C12 111.30(14)
C10 C11 H11A 109.4
C12 C11 H11A 109.4
C10 C11 H11B 109.4
C12 C11 H11B 109.4
H11A C11 H11B 108.0
C11 C12 C13 109.84(16)
C11 C12 H12A 109.7
C13 C12 H12A 109.7
C11 C12 H12B 109.7
C13 C12 H12B 109.7
H12A C12 H12B 108.2
C12 C13 C14 114.66(14)
C12 C13 H13A 108.6
C14 C13 H13A 108.6
C12 C13 H13B 108.6
C14 C13 H13B 108.6
H13A C13 H13B 107.6
O7 C14 C9 122.24(15)
O7 C14 C13 120.09(14)
C9 C14 C13 117.63(14)

loop_
_geom_bond_atom_site_label_1
_geom_bond_atom_site_label_2
_geom_bond_distance
S1 O1 1.4331(13)
S1 O2 1.4343(12)
S1 C1 1.7543(17)
S1 C2 1.7730(15)
O3 N1 1.2222(19)
O4 N1 1.225(2)
O5 C8 1.239(2)
O6 C10 1.314(2)
O6 H6O 0.91(3)
O7 C14 1.222(2)
N1 C4 1.459(2)
C1 H1A 0.9800
C1 H1B 0.9800
C1 H1C 0.9800
C2 C3 1.380(2)
C2 C7 1.388(2)
C3 C4 1.380(2)
C3 H3 0.9500
C4 C5 1.390(2)
C5 C6 1.389(2)
C5 C8 1.514(2)
C6 C7 1.393(2)
C6 H6 0.9500
C7 H7 0.9500
C8 C9 1.448(2)
C9 C10 1.382(2)
C9 C14 1.467(2)
C10 C11 1.486(2)
C11 C12 1.504(3)
C11 H11A 0.9900
C11 H11B 0.9900
C12 C13 1.509(2)
C12 H12A 0.9900
C12 H12B 0.9900
C13 C14 1.511(2)
C13 H13A 0.9900
C13 H13B 0.9900

loop_
_geom_hbond_atom_site_label_D
_geom_hbond_atom_site_label_H
_geom_hbond_atom_site_label_A
_geom_hbond_site_symmetry_A
_geom_hbond_distance_DH
_geom_hbond_distance_HA
_geom_hbond_distance_DA
_geom_hbond_angle_DHA
O6 H6O O5 . 0.91(3) 1.71(3) 2.524(2) 148(2)
C1 H1B O4 3_667 0.98 2.58 3.393(2) 140
C1 H1B O7 4_566 0.98 2.58 3.265(2) 127
C11 H11A O3 2_746 0.99 2.40 3.135(2) 131

loop_
_geom_torsion_atom_site_label_1
_geom_torsion_atom_site_label_2
_geom_torsion_atom_site_label_3
_geom_torsion_atom_site_label_4
_geom_torsion
O1 S1 C2 C3 141.94(12)
O2 S1 C2 C3 13.08(15)
C1 S1 C2 C3 -103.11(13)
O1 S1 C2 C7 -37.36(15)
O2 S1 C2 C7 -166.22(13)
C1 S1 C2 C7 77.59(15)
C7 C2 C3 C4 0.3(2)
S1 C2 C3 C4 -179.00(11)
C2 C3 C4 C5 -2.4(2)
C2 C3 C4 N1 176.38(13)
O3 N1 C4 C3 162.96(15)
O4 N1 C4 C3 -17.2(2)
O3 N1 C4 C5 -18.3(2)
O4 N1 C4 C5 161.57(15)
C3 C4 C5 C6 2.0(2)
N1 C4 C5 C6 -176.65(14)
C3 C4 C5 C8 -174.05(14)
N1 C4 C5 C8 7.3(2)
C4 C5 C6 C7 0.3(2)
C8 C5 C6 C7 176.70(14)
C3 C2 C7 C6 2.0(2)
S1 C2 C7 C6 -178.77(12)
C5 C6 C7 C2 -2.3(2)
C6 C5 C8 O5 -73.6(2)
C4 C5 C8 O5 102.5(2)
C6 C5 C8 C9 101.98(19)
C4 C5 C8 C9 -81.9(2)
O5 C8 C9 C10 -0.7(3)
C5 C8 C9 C10 -175.97(15)
O5 C8 C9 C14 178.90(17)
C5 C8 C9 C14 3.6(3)
C8 C9 C10 O6 -2.8(3)
C14 C9 C10 O6 177.62(16)
C8 C9 C10 C11 177.56(17)
C14 C9 C10 C11 -2.0(3)
O6 C10 C11 C12 151.87(17)
C9 C10 C11 C12 -28.4(3)
C10 C11 C12 C13 53.4(2)
C11 C12 C13 C14 -51.4(2)
C10 C9 C14 O7 -172.27(17)
C8 C9 C14 O7 8.1(3)
C10 C9 C14 C13 5.5(2)
C8 C9 C14 C13 -174.07(16)
C12 C13 C14 O7 -160.12(17)
C12 C13 C14 C9 22.0(2)

_cod_database_fobs_code 2240914
